data_4072855
loop_
_publ_author_name
'Hernandez-Gruel, Marc A. F.'
'Lahoz, Fernando J.'
'Dobrinovich, Isabel T.'
'Modrego, F. Javier'
'Oro, Luis A.'
'P\'erez-Torrente, Jes\'us J.'

_publ_section_title
;
 Reversible Opening of the Triangular Structure of a Sulfido-Bridged
 ZrRh2Early&#x2212;Late Heterobimetallic Complex Induced by
 Bis-(diphenylphosphino)methane
;
_journal_issue 10
_journal_name_full Organometallics
_journal_page_first 2616
_journal_paper_doi 10.1021/om061092p
_journal_volume 26
_journal_year 2007
_chemical_formula_moiety 'C78 H86 O2 P4 Rh2 S2 Zr, 2.5 (C7 H8)'
_chemical_formula_sum 'C95.5 H106 O2 P4 Rh2 S2 Zr'
_chemical_formula_weight 1770.84
_chemical_name_systematic
;
   ?
;
_space_group_IT_number 2
_symmetry_cell_setting triclinic
_symmetry_space_group_name_Hall '-P 1'
_symmetry_space_group_name_H-M 'P -1'
_atom_sites_solution_hydrogens geom
_atom_sites_solution_primary direct
_atom_sites_solution_secondary difmap
_audit_creation_method SHELXL-97
_cell_angle_alpha 97.010(2)
_cell_angle_beta 99.872(2)
_cell_angle_gamma 101.853(2)
_cell_formula_units_Z 2
_cell_length_a 13.5217(13)
_cell_length_b 14.9233(14)
_cell_length_c 23.258(2)
_cell_measurement_reflns_used 2893
_cell_measurement_temperature 173(2)
_cell_measurement_theta_max 23.16
_cell_measurement_theta_min 2.31
_cell_volume 4464.5(7)
_computing_cell_refinement 'SAINT+ v. 6.01 (Bruker AXS, 2000)'
_computing_data_collection 'SMART v. 5.611 (Bruker AXS, 2000)'
_computing_data_reduction 'SAINT+ v. 6.01 (Bruker AXS, 2000)'
_computing_molecular_graphics 'XP program, SHELXTL v6.12, Bruker2000'
_computing_publication_material 'XCIF program, SHELXTLv6.12, BrukerAXS'
_computing_structure_refinement 'SHELXL-97 (Sheldrick, 1997)'
_computing_structure_solution 'SHELXS-97 (Sheldrick, 1990)'
_diffrn_ambient_temperature 173(2)
_diffrn_detector_area_resol_mean 8.26
_diffrn_measured_fraction_theta_full 0.981
_diffrn_measured_fraction_theta_max 0.978
_diffrn_measurement_device_type 'Bruker SMART APEX CCD system'
_diffrn_measurement_method '\w rotations with narrow frames'
_diffrn_radiation_monochromator graphite
_diffrn_radiation_source 'fine-focus sealed tube'
_diffrn_radiation_type MoK\a
_diffrn_radiation_wavelength 0.71073
_diffrn_reflns_av_R_equivalents 0.0534
_diffrn_reflns_av_sigmaI/netI 0.1287
_diffrn_reflns_limit_h_max 16
_diffrn_reflns_limit_h_min -16
_diffrn_reflns_limit_k_max 18
_diffrn_reflns_limit_k_min -11
_diffrn_reflns_limit_l_max 23
_diffrn_reflns_limit_l_min -28
_diffrn_reflns_number 26189
_diffrn_reflns_theta_full 25.50
_diffrn_reflns_theta_max 26.00
_diffrn_reflns_theta_min 1.55
_diffrn_standards_decay_% 'no decay'
_exptl_absorpt_coefficient_mu 0.644
_exptl_absorpt_correction_T_max 0.9281
_exptl_absorpt_correction_T_min 0.8912
_exptl_absorpt_correction_type multi-scan
_exptl_absorpt_process_details
;
    SADABS: Area-Detector Absorption Correction. (1996)  Bruker-AXS
    within SAINT+ package, v. 6.01.
;
_exptl_crystal_colour red
_exptl_crystal_density_diffrn 1.317
_exptl_crystal_density_method 'not measured'
_exptl_crystal_description 'irregular block'
_exptl_crystal_F_000 1834
_exptl_crystal_size_max 0.183
_exptl_crystal_size_mid 0.169
_exptl_crystal_size_min 0.135
_refine_diff_density_max 1.076
_refine_diff_density_min -0.546
_refine_diff_density_rms 0.135
_refine_ls_extinction_method none
_refine_ls_goodness_of_fit_ref 0.988
_refine_ls_hydrogen_treatment constr
_refine_ls_matrix_type full
_refine_ls_number_parameters 891
_refine_ls_number_reflns 17167
_refine_ls_number_restraints 26
_refine_ls_restrained_S_all 0.993
_refine_ls_R_factor_all 0.1184
_refine_ls_R_factor_gt 0.0705
_refine_ls_shift/su_max 0.015
_refine_ls_shift/su_mean 0.000
_refine_ls_structure_factor_coef Fsqd
_refine_ls_weighting_details 'calc w=1/[\s^2^(Fo^2^)+(0.0845P)^2^+0.0000P] where P=(Fo^2^+2Fc^2^)/3'
_refine_ls_weighting_scheme calc
_refine_ls_wR_factor_gt 0.1696
_refine_ls_wR_factor_ref 0.1882
_reflns_number_gt 10809
_reflns_number_total 17167
_reflns_threshold_expression >2sigma(I)
_cod_data_source_file om061092psi20061206_020733.cif
_cod_data_source_block compdound_3
_cod_original_sg_symbol_H-M P-1
_cod_original_formula_sum 'C95.50 H106 O2 P4 Rh2 S2 Zr'
_cod_database_code 4072855

loop_
_symmetry_equiv_pos_as_xyz
'x, y, z'
'-x, -y, -z'

loop_
_atom_site_label
_atom_site_type_symbol
_atom_site_fract_x
_atom_site_fract_y
_atom_site_fract_z
_atom_site_U_iso_or_equiv
_atom_site_adp_type
_atom_site_occupancy
_atom_site_symmetry_multiplicity
_atom_site_calc_flag
_atom_site_refinement_flags
_atom_site_disorder_assembly
_atom_site_disorder_group
Zr1 Zr 0.19407(5) 0.21581(4) 0.69103(3) 0.02294(17) Uani 1 1 d . . .
Rh1 Rh 0.24740(4) 0.44295(3) 0.70765(2) 0.02055(14) Uani 1 1 d . . .
Rh2 Rh 0.20485(4) 0.59586(3) 0.76939(2) 0.02136(14) Uani 1 1 d . . .
P1 P 0.34212(13) 0.53738(11) 0.65525(8) 0.0216(4) Uani 1 1 d . . .
P2 P 0.29700(13) 0.71047(11) 0.72504(8) 0.0239(4) Uani 1 1 d . . .
P3 P 0.05431(13) 0.63806(12) 0.78629(8) 0.0265(4) Uani 1 1 d . . .
P4 P 0.22334(14) 0.65146(13) 0.86988(8) 0.0286(4) Uani 1 1 d . . .
S1 S 0.30223(13) 0.33284(11) 0.65026(8) 0.0255(4) Uani 1 1 d . . .
S2 S 0.14186(13) 0.33315(11) 0.75293(8) 0.0272(4) Uani 1 1 d . . .
O1 O 0.0596(3) 0.4980(3) 0.6560(2) 0.0307(11) Uani 1 1 d . . .
O2 O 0.4000(4) 0.5362(3) 0.8131(2) 0.0402(13) Uani 1 1 d . . .
C1 C 0.1057(5) 0.0746(4) 0.6132(3) 0.0301(17) Uani 1 1 d . . .
H1 H 0.1394 0.0246 0.6133 0.036 Uiso 1 1 calc R . .
C2 C 0.1202(5) 0.1450(4) 0.5784(3) 0.0232(15) Uani 1 1 d . . .
C3 C 0.0545(5) 0.2048(4) 0.5927(3) 0.0249(15) Uani 1 1 d . . .
H3 H 0.0502 0.2600 0.5770 0.030 Uiso 1 1 calc R . .
C4 C -0.0028(5) 0.1697(4) 0.6336(3) 0.0257(16) Uani 1 1 d . . .
C5 C 0.0322(5) 0.0903(4) 0.6485(3) 0.0283(16) Uani 1 1 d . . .
H5 H 0.0106 0.0541 0.6769 0.034 Uiso 1 1 calc R . .
C6 C 0.1755(5) 0.1435(4) 0.5274(3) 0.0297(17) Uani 1 1 d . . .
C7 C 0.2803(6) 0.1176(5) 0.5434(4) 0.043(2) Uani 1 1 d . . .
H7A H 0.3284 0.1683 0.5719 0.065 Uiso 1 1 calc R . .
H7B H 0.3082 0.1075 0.5076 0.065 Uiso 1 1 calc R . .
H7C H 0.2710 0.0608 0.5609 0.065 Uiso 1 1 calc R . .
C8 C 0.1962(6) 0.2376(5) 0.5042(3) 0.0369(18) Uani 1 1 d . . .
H8A H 0.1307 0.2554 0.4925 0.055 Uiso 1 1 calc R . .
H8B H 0.2289 0.2311 0.4699 0.055 Uiso 1 1 calc R . .
H8C H 0.2420 0.2854 0.5355 0.055 Uiso 1 1 calc R . .
C9 C 0.1036(7) 0.0725(5) 0.4760(3) 0.046(2) Uani 1 1 d . . .
H9A H 0.0907 0.0110 0.4878 0.069 Uiso 1 1 calc R . .
H9B H 0.1362 0.0704 0.4415 0.069 Uiso 1 1 calc R . .
H9C H 0.0380 0.0909 0.4659 0.069 Uiso 1 1 calc R . .
C10 C -0.1002(5) 0.1950(5) 0.6467(3) 0.0311(17) Uani 1 1 d . . .
C11 C -0.1180(6) 0.1782(5) 0.7073(3) 0.042(2) Uani 1 1 d . . .
H11A H -0.1189 0.1133 0.7110 0.063 Uiso 1 1 calc R . .
H11B H -0.1842 0.1914 0.7126 0.063 Uiso 1 1 calc R . .
H11C H -0.0623 0.2191 0.7377 0.063 Uiso 1 1 calc R . .
C12 C -0.1921(6) 0.1329(6) 0.6008(4) 0.050(2) Uani 1 1 d . . .
H12A H -0.1800 0.1381 0.5609 0.074 Uiso 1 1 calc R . .
H12B H -0.2554 0.1528 0.6055 0.074 Uiso 1 1 calc R . .
H12C H -0.1994 0.0682 0.6069 0.074 Uiso 1 1 calc R . .
C13 C -0.0996(6) 0.2967(5) 0.6419(4) 0.044(2) Uani 1 1 d . . .
H13A H -0.0396 0.3371 0.6695 0.066 Uiso 1 1 calc R . .
H13B H -0.1630 0.3109 0.6517 0.066 Uiso 1 1 calc R . .
H13C H -0.0959 0.3069 0.6015 0.066 Uiso 1 1 calc R . .
C14 C 0.3132(5) 0.1053(5) 0.7070(3) 0.0310(17) Uani 1 1 d . . .
H14 H 0.3218 0.0725 0.6713 0.037 Uiso 1 1 calc R . .
C15 C 0.3784(5) 0.1891(5) 0.7389(3) 0.0335(18) Uani 1 1 d . . .
C16 C 0.3339(6) 0.2149(5) 0.7863(3) 0.0347(18) Uani 1 1 d . . .
H16 H 0.3599 0.2708 0.8139 0.042 Uiso 1 1 calc R . .
C17 C 0.2437(6) 0.1458(5) 0.7879(3) 0.0342(18) Uani 1 1 d . . .
C18 C 0.2320(5) 0.0780(4) 0.7377(3) 0.0291(17) Uani 1 1 d . . .
H18 H 0.1787 0.0230 0.7263 0.035 Uiso 1 1 calc R . .
C19 C 0.4877(6) 0.2322(5) 0.7334(4) 0.044(2) Uani 1 1 d . . .
C20 C 0.5023(6) 0.2196(6) 0.6693(4) 0.058(3) Uani 1 1 d . . .
H20A H 0.4706 0.1555 0.6502 0.087 Uiso 1 1 calc R . .
H20B H 0.5762 0.2333 0.6687 0.087 Uiso 1 1 calc R . .
H20C H 0.4696 0.2620 0.6479 0.087 Uiso 1 1 calc R . .
C21 C 0.5581(7) 0.1814(6) 0.7694(5) 0.067(3) Uani 1 1 d . . .
H21A H 0.5511 0.1906 0.8108 0.100 Uiso 1 1 calc R . .
H21B H 0.6300 0.2063 0.7670 0.100 Uiso 1 1 calc R . .
H21C H 0.5383 0.1150 0.7534 0.100 Uiso 1 1 calc R . .
C22 C 0.5203(6) 0.3342(5) 0.7600(4) 0.059(3) Uani 1 1 d . . .
H22A H 0.4723 0.3674 0.7404 0.088 Uiso 1 1 calc R . .
H22B H 0.5901 0.3599 0.7543 0.088 Uiso 1 1 calc R . .
H22C H 0.5198 0.3413 0.8024 0.088 Uiso 1 1 calc R . .
C23 C 0.1884(6) 0.1357(5) 0.8384(3) 0.0390(19) Uani 1 1 d . . .
C24 C 0.2140(8) 0.0546(6) 0.8676(4) 0.063(3) Uani 1 1 d . . .
H24A H 0.1895 0.0550 0.9049 0.094 Uiso 1 1 calc R . .
H24B H 0.2888 0.0608 0.8755 0.094 Uiso 1 1 calc R . .
H24C H 0.1800 -0.0039 0.8411 0.094 Uiso 1 1 calc R . .
C25 C 0.2255(8) 0.2218(6) 0.8841(4) 0.065(3) Uani 1 1 d . . .
H25A H 0.2153 0.2758 0.8657 0.098 Uiso 1 1 calc R . .
H25B H 0.2990 0.2295 0.9006 0.098 Uiso 1 1 calc R . .
H25C H 0.1864 0.2164 0.9158 0.098 Uiso 1 1 calc R . .
C26 C 0.0729(7) 0.1192(6) 0.8185(4) 0.061(3) Uani 1 1 d . . .
H26A H 0.0562 0.1722 0.8012 0.092 Uiso 1 1 calc R . .
H26B H 0.0400 0.1119 0.8526 0.092 Uiso 1 1 calc R . .
H26C H 0.0476 0.0627 0.7889 0.092 Uiso 1 1 calc R . .
C27 C 0.3218(5) 0.5334(4) 0.7829(3) 0.0241(15) Uani 1 1 d . . .
C28 C 0.1311(5) 0.5130(4) 0.6941(3) 0.0238(15) Uani 1 1 d . . .
C29 C 0.3904(5) 0.6592(4) 0.6928(3) 0.0232(15) Uani 1 1 d . . .
H29A H 0.4505 0.6623 0.7246 0.028 Uiso 1 1 calc R . .
H29B H 0.4150 0.6973 0.6639 0.028 Uiso 1 1 calc R . .
C30 C 0.2689(5) 0.5427(4) 0.5832(3) 0.0233(15) Uani 1 1 d . . .
C31 C 0.2950(5) 0.6162(5) 0.5524(3) 0.0306(17) Uani 1 1 d . . .
H31 H 0.3542 0.6648 0.5690 0.037 Uiso 1 1 calc R . .
C32 C 0.2365(6) 0.6189(5) 0.4987(3) 0.0348(18) Uani 1 1 d . . .
H32 H 0.2547 0.6695 0.4785 0.042 Uiso 1 1 calc R . .
C33 C 0.1508(6) 0.5480(5) 0.4739(3) 0.0369(18) Uani 1 1 d . . .
H33 H 0.1098 0.5499 0.4368 0.044 Uiso 1 1 calc R . .
C34 C 0.1258(6) 0.4762(5) 0.5027(3) 0.0362(18) Uani 1 1 d . . .
H34 H 0.0675 0.4272 0.4851 0.043 Uiso 1 1 calc R . .
C35 C 0.1826(5) 0.4720(5) 0.5568(3) 0.0298(16) Uani 1 1 d . . .
H35 H 0.1631 0.4207 0.5763 0.036 Uiso 1 1 calc R . .
C36 C 0.4643(5) 0.5142(4) 0.6415(3) 0.0257(16) Uani 1 1 d . . .
C37 C 0.5468(5) 0.5265(5) 0.6886(3) 0.0334(18) Uani 1 1 d . . .
H37 H 0.5394 0.5468 0.7276 0.040 Uiso 1 1 calc R . .
C38 C 0.6397(6) 0.5095(5) 0.6789(4) 0.042(2) Uani 1 1 d . . .
H38 H 0.6959 0.5191 0.7115 0.050 Uiso 1 1 calc R . .
C39 C 0.6525(6) 0.4791(5) 0.6235(4) 0.045(2) Uani 1 1 d . . .
H39 H 0.7169 0.4675 0.6178 0.054 Uiso 1 1 calc R . .
C40 C 0.5734(6) 0.4657(6) 0.5770(4) 0.048(2) Uani 1 1 d . . .
H40 H 0.5826 0.4457 0.5384 0.057 Uiso 1 1 calc R . .
C41 C 0.4754(6) 0.4815(5) 0.5854(3) 0.0349(18) Uani 1 1 d . . .
H41 H 0.4189 0.4696 0.5529 0.042 Uiso 1 1 calc R . .
C42 C 0.2385(5) 0.7583(4) 0.6625(3) 0.0281(16) Uani 1 1 d . . .
C43 C 0.1352(5) 0.7260(5) 0.6378(3) 0.0322(17) Uani 1 1 d . . .
H43 H 0.0938 0.6816 0.6551 0.039 Uiso 1 1 calc R . .
C44 C 0.0911(6) 0.7568(5) 0.5889(3) 0.042(2) Uani 1 1 d . . .
H44 H 0.0199 0.7329 0.5723 0.050 Uiso 1 1 calc R . .
C45 C 0.1479(7) 0.8210(5) 0.5637(3) 0.042(2) Uani 1 1 d . . .
H45 H 0.1160 0.8422 0.5300 0.050 Uiso 1 1 calc R . .
C46 C 0.2520(6) 0.8557(5) 0.5869(4) 0.042(2) Uani 1 1 d . . .
H46 H 0.2919 0.9006 0.5693 0.051 Uiso 1 1 calc R . .
C47 C 0.2972(6) 0.8244(5) 0.6360(3) 0.0366(18) Uani 1 1 d . . .
H47 H 0.3688 0.8477 0.6520 0.044 Uiso 1 1 calc R . .
C48 C 0.3817(5) 0.8128(4) 0.7742(3) 0.0297(17) Uani 1 1 d . . .
C49 C 0.3584(6) 0.9002(5) 0.7761(3) 0.0388(19) Uani 1 1 d . . .
H49 H 0.2991 0.9082 0.7507 0.047 Uiso 1 1 calc R . .
C50 C 0.4231(7) 0.9751(5) 0.8157(4) 0.047(2) Uani 1 1 d . . .
H50 H 0.4075 1.0344 0.8166 0.057 Uiso 1 1 calc R . .
C51 C 0.5066(6) 0.9659(5) 0.8524(4) 0.045(2) Uani 1 1 d . . .
H51 H 0.5513 1.0187 0.8777 0.054 Uiso 1 1 calc R . .
C52 C 0.5272(6) 0.8809(5) 0.8533(4) 0.046(2) Uani 1 1 d . . .
H52 H 0.5849 0.8739 0.8806 0.055 Uiso 1 1 calc R . .
C53 C 0.4646(6) 0.8040(5) 0.8148(3) 0.0357(18) Uani 1 1 d . . .
H53 H 0.4792 0.7446 0.8164 0.043 Uiso 1 1 calc R . .
C54 C 0.1189(5) 0.7121(5) 0.8571(3) 0.0343(18) Uani 1 1 d . . .
H54A H 0.1438 0.7778 0.8531 0.041 Uiso 1 1 calc R . .
H54B H 0.0759 0.7077 0.8875 0.041 Uiso 1 1 calc R . .
C55 C -0.0508(5) 0.5549(5) 0.8031(3) 0.0299(16) Uani 1 1 d . . .
C56 C -0.0582(6) 0.4622(5) 0.7906(3) 0.042(2) Uani 1 1 d . . .
H56 H -0.0076 0.4411 0.7724 0.050 Uiso 1 1 calc R . .
C57 C -0.1368(6) 0.3976(6) 0.8036(4) 0.049(2) Uani 1 1 d . . .
H57 H -0.1405 0.3331 0.7940 0.059 Uiso 1 1 calc R . .
C58 C -0.2093(7) 0.4275(7) 0.8305(4) 0.058(3) Uani 1 1 d . . .
H58 H -0.2632 0.3841 0.8402 0.070 Uiso 1 1 calc R . .
C59 C -0.2033(7) 0.5207(7) 0.8431(4) 0.061(3) Uani 1 1 d . . .
H59 H -0.2538 0.5414 0.8615 0.074 Uiso 1 1 calc R . .
C60 C -0.1257(6) 0.5851(6) 0.8296(4) 0.047(2) Uani 1 1 d . . .
H60 H -0.1232 0.6495 0.8384 0.057 Uiso 1 1 calc R . .
C61 C -0.0147(5) 0.7063(5) 0.7417(3) 0.0309(17) Uani 1 1 d . . .
C62 C 0.0133(7) 0.8018(6) 0.7494(4) 0.051(2) Uani 1 1 d . . .
H62 H 0.0693 0.8343 0.7803 0.061 Uiso 1 1 calc R . .
C63 C -0.0375(9) 0.8501(6) 0.7135(4) 0.072(3) Uani 1 1 d . . .
H63 H -0.0179 0.9160 0.7199 0.087 Uiso 1 1 calc R . .
C64 C -0.1185(7) 0.8033(6) 0.6673(4) 0.056(2) Uani 1 1 d . . .
H64 H -0.1548 0.8371 0.6425 0.067 Uiso 1 1 calc R . .
C65 C -0.1452(6) 0.7091(6) 0.6580(4) 0.052(2) Uani 1 1 d . . .
H65 H -0.1982 0.6767 0.6255 0.063 Uiso 1 1 calc R . .
C66 C -0.0952(6) 0.6602(6) 0.6958(4) 0.043(2) Uani 1 1 d . . .
H66 H -0.1165 0.5944 0.6902 0.051 Uiso 1 1 calc R . .
C67 C 0.1825(6) 0.5696(5) 0.9184(3) 0.0359(18) Uani 1 1 d . . .
C68 C 0.1518(6) 0.4758(5) 0.8971(4) 0.0395(19) Uani 1 1 d . . .
H68 H 0.1566 0.4527 0.8580 0.047 Uiso 1 1 calc R . .
C69 C 0.1142(7) 0.4158(6) 0.9331(4) 0.053(2) Uani 1 1 d . . .
H69 H 0.0940 0.3510 0.9188 0.063 Uiso 1 1 calc R . .
C70 C 0.1055(8) 0.4486(7) 0.9898(4) 0.063(3) Uani 1 1 d . . .
H70 H 0.0779 0.4065 1.0137 0.075 Uiso 1 1 calc R . .
C71 C 0.1367(8) 0.5423(7) 1.0118(4) 0.065(3) Uani 1 1 d . . .
H71 H 0.1319 0.5649 1.0510 0.078 Uiso 1 1 calc R . .
C72 C 0.1755(7) 0.6041(6) 0.9756(4) 0.052(2) Uani 1 1 d . . .
H72 H 0.1969 0.6689 0.9901 0.062 Uiso 1 1 calc R . .
C73 C 0.3319(6) 0.7331(5) 0.9206(3) 0.0322(17) Uani 1 1 d . . .
C74 C 0.4166(6) 0.7010(5) 0.9410(4) 0.046(2) Uani 1 1 d . . .
H74 H 0.4191 0.6392 0.9269 0.055 Uiso 1 1 calc R . .
C75 C 0.4994(7) 0.7579(6) 0.9823(4) 0.066(3) Uani 1 1 d . . .
H75 H 0.5588 0.7355 0.9958 0.079 Uiso 1 1 calc R . .
C76 C 0.4947(7) 0.8455(7) 1.0032(4) 0.067(3) Uani 1 1 d . . .
H76 H 0.5495 0.8837 1.0328 0.080 Uiso 1 1 calc R . .
C77 C 0.4116(7) 0.8789(6) 0.9819(4) 0.067(3) Uani 1 1 d . . .
H77 H 0.4102 0.9413 0.9953 0.081 Uiso 1 1 calc R . .
C78 C 0.3293(6) 0.8227(5) 0.9409(4) 0.051(2) Uani 1 1 d . . .
H78 H 0.2710 0.8460 0.9268 0.061 Uiso 1 1 calc R . .
C80 C 0.4790(9) 0.5195(12) 1.0274(6) 0.062(5) Uiso 0.50 1 d PD . .
C81 C 0.4131(7) 0.4639(7) 0.9747(4) 0.070(3) Uiso 1 1 d D . .
C82 C 0.4454(11) 0.4439(13) 0.9246(6) 0.070(6) Uiso 0.50 1 d PD . .
C83 C 0.5536(10) 0.4572(10) 0.9234(6) 0.130(5) Uiso 1 1 d D . .
C84 C 0.6202(11) 0.5138(14) 0.9755(7) 0.080(6) Uiso 0.50 1 d PD . .
C85 C 0.8709(10) 0.8368(9) 0.8875(8) 0.092(7) Uiso 0.50 1 d PGD . .
C86 C 0.8015(13) 0.8096(10) 0.8333(6) 0.082(7) Uiso 0.50 1 d PG . .
C87 C 0.7086(11) 0.7451(11) 0.8287(6) 0.091(7) Uiso 0.50 1 d PG . .
C88 C 0.6852(10) 0.7078(9) 0.8782(8) 0.090(7) Uiso 0.50 1 d PG . .
C89 C 0.7546(13) 0.7350(11) 0.9324(6) 0.081(6) Uiso 0.50 1 d PG . .
C90 C 0.8475(12) 0.7995(11) 0.9370(6) 0.108(9) Uiso 0.50 1 d PG . .
C91 C 0.9771(18) 0.893(2) 0.9058(16) 0.172(14) Uiso 0.50 1 d PD . .
C92 C 0.8324(13) 0.1281(12) 0.9110(6) 0.103(8) Uiso 0.50 1 d PG . .
C93 C 0.7960(10) 0.0446(10) 0.9298(7) 0.077(6) Uiso 0.50 1 d PG . .
C94 C 0.8419(14) 0.0276(9) 0.9847(8) 0.109(9) Uiso 0.50 1 d PG . .
C95 C 0.9241(14) 0.0942(14) 1.0206(6) 0.121(10) Uiso 0.50 1 d PG . .
C96 C 0.9605(11) 0.1777(11) 1.0017(8) 0.118(9) Uiso 0.50 1 d PG . .
C97 C 0.9147(14) 0.1947(9) 0.9469(9) 0.099(8) Uiso 0.50 1 d PG . .
C98 C 0.799(2) 0.142(2) 0.8609(14) 0.129(10) Uiso 0.50 1 d P . .
C101 C 0.5024(11) 0.7919(11) 0.5163(6) 0.095(8) Uiso 0.539(17) 1 d PG A 1
C102 C 0.5508(12) 0.7452(8) 0.5570(8) 0.062(6) Uiso 0.539(17) 1 d PG A 1
C103 C 0.5925(12) 0.7897(10) 0.6151(7) 0.088(8) Uiso 0.539(17) 1 d PG A 1
C104 C 0.5859(12) 0.8808(10) 0.6323(7) 0.081(7) Uiso 0.539(17) 1 d PG A 1
C105 C 0.5376(14) 0.9274(8) 0.5916(9) 0.095(17) Uiso 0.539(17) 1 d PG A 1
C106 C 0.4958(13) 0.8830(11) 0.5336(8) 0.100(8) Uiso 0.539(17) 1 d PG A 1
C111 C 0.5729(16) 0.7744(9) 0.5954(9) 0.094(10) Uiso 0.461(17) 1 d PG A 2
C112 C 0.5323(15) 0.8317(14) 0.5594(7) 0.086(9) Uiso 0.461(17) 1 d PG A 2
C113 C 0.5353(16) 0.9231(13) 0.5829(9) 0.13(3) Uiso 0.461(17) 1 d PG A 2
C114 C 0.5790(15) 0.9570(9) 0.6424(9) 0.080(8) Uiso 0.461(17) 1 d PG A 2
C115 C 0.6197(12) 0.8997(12) 0.6784(7) 0.067(7) Uiso 0.461(17) 1 d PG A 2
C116 C 0.6166(15) 0.8083(11) 0.6549(9) 0.082(8) Uiso 0.461(17) 1 d PG A 2

loop_
_atom_site_aniso_label
_atom_site_aniso_U_11
_atom_site_aniso_U_22
_atom_site_aniso_U_33
_atom_site_aniso_U_23
_atom_site_aniso_U_13
_atom_site_aniso_U_12
Zr1 0.0241(4) 0.0185(3) 0.0233(4) 0.0036(3) 0.0005(3) 0.0020(3)
Rh1 0.0208(3) 0.0175(3) 0.0219(3) 0.0028(2) 0.0028(2) 0.0028(2)
Rh2 0.0193(3) 0.0223(3) 0.0213(3) 0.0022(2) 0.0027(2) 0.0041(2)
P1 0.0224(9) 0.0203(9) 0.0215(10) 0.0034(7) 0.0036(7) 0.0043(7)
P2 0.0222(9) 0.0213(9) 0.0271(10) 0.0036(7) 0.0025(8) 0.0053(7)
P3 0.0207(9) 0.0339(10) 0.0254(10) 0.0037(8) 0.0030(8) 0.0093(8)
P4 0.0266(10) 0.0338(10) 0.0225(10) -0.0007(8) 0.0005(8) 0.0071(8)
S1 0.0282(9) 0.0180(8) 0.0292(10) 0.0015(7) 0.0063(8) 0.0037(7)
S2 0.0310(10) 0.0215(9) 0.0276(10) 0.0047(7) 0.0075(8) 0.0007(7)
O1 0.025(3) 0.029(3) 0.032(3) 0.001(2) -0.005(2) 0.003(2)
O2 0.036(3) 0.045(3) 0.034(3) -0.006(2) -0.007(3) 0.015(2)
C1 0.039(4) 0.015(3) 0.032(4) 0.000(3) -0.001(3) 0.005(3)
C2 0.029(4) 0.023(3) 0.014(3) 0.004(3) 0.002(3) -0.001(3)
C3 0.025(4) 0.019(3) 0.026(4) 0.003(3) -0.003(3) 0.001(3)
C4 0.021(4) 0.024(4) 0.026(4) 0.003(3) 0.001(3) -0.003(3)
C5 0.034(4) 0.020(4) 0.025(4) 0.006(3) 0.003(3) -0.007(3)
C6 0.037(4) 0.021(4) 0.025(4) -0.001(3) 0.003(3) -0.002(3)
C7 0.050(5) 0.054(5) 0.039(5) 0.015(4) 0.020(4) 0.024(4)
C8 0.044(5) 0.034(4) 0.030(5) 0.005(3) 0.008(4) 0.003(3)
C9 0.064(6) 0.042(5) 0.027(5) -0.003(4) 0.018(4) -0.002(4)
C10 0.023(4) 0.034(4) 0.035(4) 0.004(3) 0.004(3) 0.003(3)
C11 0.034(4) 0.049(5) 0.046(5) 0.012(4) 0.014(4) 0.010(4)
C12 0.032(5) 0.066(6) 0.042(5) -0.010(4) 0.004(4) 0.004(4)
C13 0.032(4) 0.056(5) 0.046(5) 0.015(4) 0.008(4) 0.013(4)
C14 0.034(4) 0.031(4) 0.030(4) 0.010(3) 0.002(3) 0.012(3)
C15 0.027(4) 0.033(4) 0.042(5) 0.013(3) -0.002(3) 0.012(3)
C16 0.038(4) 0.022(4) 0.036(5) 0.005(3) -0.007(4) 0.000(3)
C17 0.036(4) 0.032(4) 0.031(4) 0.012(3) -0.009(3) 0.009(3)
C18 0.032(4) 0.018(3) 0.033(4) 0.009(3) -0.007(3) 0.005(3)
C19 0.026(4) 0.045(5) 0.062(6) 0.024(4) -0.001(4) 0.006(3)
C20 0.033(5) 0.068(6) 0.080(8) 0.023(5) 0.014(5) 0.018(4)
C21 0.040(5) 0.062(6) 0.097(8) 0.037(6) -0.002(5) 0.008(4)
C22 0.037(5) 0.056(6) 0.068(7) 0.016(5) -0.014(4) -0.009(4)
C23 0.048(5) 0.046(5) 0.028(4) 0.013(4) 0.006(4) 0.019(4)
C24 0.090(8) 0.069(6) 0.045(6) 0.035(5) 0.021(5) 0.032(6)
C25 0.097(8) 0.062(6) 0.035(6) 0.012(5) 0.016(5) 0.012(6)
C26 0.058(6) 0.085(7) 0.042(6) 0.025(5) 0.015(5) 0.008(5)
C27 0.021(4) 0.022(4) 0.029(4) 0.002(3) 0.009(3) 0.002(3)
C28 0.028(4) 0.021(3) 0.025(4) 0.004(3) 0.011(3) 0.006(3)
C29 0.016(3) 0.024(3) 0.026(4) 0.001(3) 0.001(3) 0.000(3)
C30 0.026(4) 0.022(3) 0.024(4) 0.006(3) 0.008(3) 0.007(3)
C31 0.028(4) 0.027(4) 0.036(5) 0.003(3) 0.007(3) 0.006(3)
C32 0.041(5) 0.041(4) 0.029(4) 0.014(3) 0.008(4) 0.021(4)
C33 0.042(5) 0.045(5) 0.027(4) 0.007(4) 0.003(4) 0.020(4)
C34 0.032(4) 0.036(4) 0.037(5) 0.003(4) 0.000(4) 0.008(3)
C35 0.034(4) 0.028(4) 0.031(4) 0.010(3) 0.013(3) 0.008(3)
C36 0.020(4) 0.025(4) 0.033(4) 0.006(3) 0.009(3) 0.005(3)
C37 0.029(4) 0.036(4) 0.039(5) 0.001(3) 0.015(4) 0.009(3)
C38 0.026(4) 0.052(5) 0.048(5) 0.015(4) 0.007(4) 0.009(4)
C39 0.035(5) 0.059(5) 0.049(6) 0.010(4) 0.022(4) 0.018(4)
C40 0.052(6) 0.061(6) 0.046(6) 0.015(4) 0.025(5) 0.035(4)
C41 0.033(4) 0.037(4) 0.035(5) 0.000(3) 0.007(4) 0.013(3)
C42 0.031(4) 0.024(4) 0.033(4) 0.003(3) 0.012(3) 0.011(3)
C43 0.024(4) 0.044(4) 0.031(4) 0.012(3) 0.006(3) 0.011(3)
C44 0.041(5) 0.055(5) 0.029(5) 0.007(4) 0.000(4) 0.018(4)
C45 0.060(6) 0.048(5) 0.028(5) 0.010(4) 0.014(4) 0.029(4)
C46 0.049(5) 0.039(5) 0.047(5) 0.019(4) 0.014(4) 0.019(4)
C47 0.035(4) 0.034(4) 0.045(5) 0.008(4) 0.011(4) 0.011(3)
C48 0.028(4) 0.026(4) 0.030(4) 0.001(3) -0.001(3) 0.004(3)
C49 0.040(5) 0.031(4) 0.045(5) 0.003(4) 0.005(4) 0.013(3)
C50 0.065(6) 0.016(4) 0.053(6) -0.006(4) -0.002(5) 0.008(4)
C51 0.043(5) 0.031(4) 0.050(6) -0.002(4) -0.005(4) 0.000(4)
C52 0.036(5) 0.047(5) 0.048(6) 0.002(4) -0.006(4) 0.012(4)
C53 0.040(4) 0.026(4) 0.039(5) 0.006(3) 0.001(4) 0.008(3)
C54 0.037(4) 0.037(4) 0.026(4) -0.001(3) -0.001(3) 0.011(3)
C55 0.027(4) 0.035(4) 0.026(4) 0.005(3) 0.001(3) 0.007(3)
C56 0.034(4) 0.056(5) 0.034(5) 0.005(4) 0.013(4) 0.003(4)
C57 0.042(5) 0.049(5) 0.052(6) 0.008(4) 0.019(4) -0.007(4)
C58 0.040(5) 0.081(7) 0.042(6) 0.011(5) 0.011(4) -0.015(5)
C59 0.043(6) 0.097(8) 0.053(6) 0.021(6) 0.026(5) 0.019(5)
C60 0.039(5) 0.058(5) 0.053(6) 0.013(4) 0.022(4) 0.016(4)
C61 0.023(4) 0.041(4) 0.031(4) 0.006(3) 0.008(3) 0.009(3)
C62 0.065(6) 0.044(5) 0.033(5) 0.013(4) -0.008(4) -0.003(4)
C63 0.110(9) 0.034(5) 0.061(7) 0.017(5) -0.014(6) 0.013(5)
C64 0.061(6) 0.063(6) 0.059(7) 0.036(5) 0.017(5) 0.029(5)
C65 0.029(5) 0.070(6) 0.055(6) 0.020(5) -0.007(4) 0.012(4)
C66 0.036(5) 0.046(5) 0.045(5) 0.014(4) -0.003(4) 0.012(4)
C67 0.036(4) 0.048(5) 0.025(4) 0.007(4) 0.005(3) 0.012(4)
C68 0.031(4) 0.052(5) 0.038(5) 0.011(4) 0.011(4) 0.009(4)
C69 0.054(6) 0.056(6) 0.055(6) 0.015(5) 0.019(5) 0.017(4)
C70 0.070(7) 0.078(7) 0.054(7) 0.037(6) 0.026(5) 0.020(6)
C71 0.087(8) 0.085(8) 0.030(5) 0.009(5) 0.024(5) 0.029(6)
C72 0.058(6) 0.064(6) 0.032(5) 0.008(4) 0.009(4) 0.011(5)
C73 0.035(4) 0.033(4) 0.024(4) -0.001(3) 0.003(3) 0.006(3)
C74 0.042(5) 0.041(5) 0.051(6) 0.003(4) -0.003(4) 0.012(4)
C75 0.056(6) 0.051(6) 0.067(7) 0.000(5) -0.031(5) 0.002(5)
C76 0.059(6) 0.063(7) 0.053(6) -0.013(5) -0.025(5) 0.001(5)
C77 0.063(7) 0.047(6) 0.069(7) -0.027(5) -0.017(5) 0.009(5)
C78 0.044(5) 0.050(5) 0.051(6) -0.007(4) -0.008(4) 0.019(4)

loop_
_atom_type_symbol
_atom_type_description
_atom_type_scat_dispersion_real
_atom_type_scat_dispersion_imag
_atom_type_scat_source
C C 0.0033 0.0016 'International Tables Vol C Tables 4.2.6.8 and 6.1.1.4'
H H 0.0000 0.0000 'International Tables Vol C Tables 4.2.6.8 and 6.1.1.4'
O O 0.0106 0.0060 'International Tables Vol C Tables 4.2.6.8 and 6.1.1.4'
P P 0.1023 0.0942 'International Tables Vol C Tables 4.2.6.8 and 6.1.1.4'
S S 0.1246 0.1234 'International Tables Vol C Tables 4.2.6.8 and 6.1.1.4'
Zr Zr -2.9673 0.5597 'International Tables Vol C Tables 4.2.6.8 and 6.1.1.4'
Rh Rh -1.1178 0.9187 'International Tables Vol C Tables 4.2.6.8 and 6.1.1.4'

loop_
_geom_angle_atom_site_label_1
_geom_angle_atom_site_label_2
_geom_angle_atom_site_label_3
_geom_angle
_geom_angle_site_symmetry_1
_geom_angle_site_symmetry_3
S2 Zr1 S1 91.87(6) . .
S2 Zr1 C5 105.92(17) . .
S1 Zr1 C5 134.32(17) . .
S2 Zr1 C1 136.95(17) . .
S1 Zr1 C1 111.35(17) . .
C5 Zr1 C1 32.8(2) . .
S2 Zr1 C18 116.50(17) . .
S1 Zr1 C18 131.47(17) . .
C5 Zr1 C18 77.2(2) . .
C1 Zr1 C18 74.9(2) . .
S2 Zr1 C14 136.10(17) . .
S1 Zr1 C14 99.87(17) . .
C5 Zr1 C14 95.6(2) . .
C1 Zr1 C14 76.8(2) . .
C18 Zr1 C14 32.5(2) . .
S2 Zr1 C17 86.80(17) . .
S1 Zr1 C17 128.12(17) . .
C5 Zr1 C17 95.2(2) . .
C1 Zr1 C17 104.1(2) . .
C18 Zr1 C17 31.6(2) . .
C14 Zr1 C17 52.9(2) . .
S2 Zr1 C2 129.08(16) . .
S1 Zr1 C2 82.99(14) . .
C5 Zr1 C2 53.0(2) . .
C1 Zr1 C2 31.4(2) . .
C18 Zr1 C2 103.8(2) . .
C14 Zr1 C2 94.5(2) . .
C17 Zr1 C2 134.6(2) . .
S2 Zr1 C16 85.74(17) . .
S1 Zr1 C16 96.71(16) . .
C5 Zr1 C16 125.7(2) . .
C1 Zr1 C16 124.5(2) . .
C18 Zr1 C16 51.4(2) . .
C14 Zr1 C16 51.1(2) . .
C17 Zr1 C16 31.4(2) . .
C2 Zr1 C16 145.2(2) . .
S2 Zr1 C3 97.88(15) . .
S1 Zr1 C3 84.84(15) . .
C5 Zr1 C3 51.7(2) . .
C1 Zr1 C3 51.6(2) . .
C18 Zr1 C3 125.0(2) . .
C14 Zr1 C3 125.1(2) . .
C17 Zr1 C3 146.7(2) . .
C2 Zr1 C3 31.3(2) . .
C16 Zr1 C3 176.0(2) . .
S2 Zr1 C4 85.47(15) . .
S1 Zr1 C4 113.19(15) . .
C5 Zr1 C4 31.6(2) . .
C1 Zr1 C4 52.5(2) . .
C18 Zr1 C4 107.9(2) . .
C14 Zr1 C4 126.2(2) . .
C17 Zr1 C4 118.4(2) . .
C2 Zr1 C4 52.0(2) . .
C16 Zr1 C4 149.0(2) . .
C3 Zr1 C4 30.6(2) . .
S2 Zr1 C15 112.22(17) . .
S1 Zr1 C15 81.51(16) . .
C5 Zr1 C15 126.0(2) . .
C1 Zr1 C15 106.9(2) . .
C18 Zr1 C15 52.2(2) . .
C14 Zr1 C15 31.2(2) . .
C17 Zr1 C15 52.0(2) . .
C2 Zr1 C15 116.9(2) . .
C16 Zr1 C15 30.3(2) . .
C3 Zr1 C15 147.2(2) . .
C4 Zr1 C15 157.3(2) . .
C27 Rh1 C28 92.0(3) . .
C27 Rh1 P1 88.33(19) . .
C28 Rh1 P1 90.31(18) . .
C27 Rh1 S1 131.09(19) . .
C28 Rh1 S1 134.98(19) . .
P1 Rh1 S1 80.16(6) . .
C27 Rh1 S2 97.57(19) . .
C28 Rh1 S2 90.17(18) . .
P1 Rh1 S2 174.07(6) . .
S1 Rh1 S2 95.35(6) . .
C27 Rh1 Rh2 46.10(19) . .
C28 Rh1 Rh2 45.92(18) . .
P1 Rh1 Rh2 90.43(5) . .
S1 Rh1 Rh2 170.44(5) . .
S2 Rh1 Rh2 94.15(4) . .
C27 Rh1 Zr1 126.84(19) . .
C28 Rh1 Zr1 120.74(18) . .
P1 Rh1 Zr1 127.78(5) . .
S1 Rh1 Zr1 47.87(4) . .
S2 Rh1 Zr1 47.51(4) . .
Rh2 Rh1 Zr1 141.65(2) . .
C28 Rh2 C27 95.6(3) . .
C28 Rh2 P3 92.2(2) . .
C27 Rh2 P3 156.2(2) . .
C28 Rh2 P4 152.77(19) . .
C27 Rh2 P4 93.4(2) . .
P3 Rh2 P4 70.41(7) . .
C28 Rh2 P2 95.84(19) . .
C27 Rh2 P2 92.87(19) . .
P3 Rh2 P2 108.68(7) . .
P4 Rh2 P2 109.32(7) . .
C28 Rh2 Rh1 48.15(19) . .
C27 Rh2 Rh1 47.51(19) . .
P3 Rh2 Rh1 134.62(5) . .
P4 Rh2 Rh1 133.75(5) . .
P2 Rh2 Rh1 97.98(5) . .
C30 P1 C36 105.2(3) . .
C30 P1 C29 105.7(3) . .
C36 P1 C29 98.6(3) . .
C30 P1 Rh1 112.7(2) . .
C36 P1 Rh1 119.1(2) . .
C29 P1 Rh1 113.9(2) . .
C29 P2 C42 100.8(3) . .
C29 P2 C48 101.2(3) . .
C42 P2 C48 103.6(3) . .
C29 P2 Rh2 106.7(2) . .
C42 P2 Rh2 123.8(2) . .
C48 P2 Rh2 117.3(2) . .
C55 P3 C61 101.8(3) . .
C55 P3 C54 105.4(3) . .
C61 P3 C54 107.8(3) . .
C55 P3 Rh2 121.2(2) . .
C61 P3 Rh2 124.7(2) . .
C54 P3 Rh2 93.3(2) . .
C67 P4 C54 104.4(3) . .
C67 P4 C73 100.8(3) . .
C54 P4 C73 106.7(3) . .
C67 P4 Rh2 118.7(2) . .
C54 P4 Rh2 93.3(2) . .
C73 P4 Rh2 129.5(2) . .
Rh1 S1 Zr1 87.37(6) . .
Rh1 S2 Zr1 85.36(6) . .
C2 C1 C5 109.1(6) . .
C2 C1 Zr1 78.4(4) . .
C5 C1 Zr1 73.3(4) . .
C2 C1 H1 125.5 . .
C5 C1 H1 125.5 . .
Zr1 C1 H1 114.9 . .
C1 C2 C3 106.2(6) . .
C1 C2 C6 125.1(6) . .
C3 C2 C6 127.5(6) . .
C1 C2 Zr1 70.2(4) . .
C3 C2 Zr1 75.4(4) . .
C6 C2 Zr1 129.2(4) . .
C4 C3 C2 110.0(6) . .
C4 C3 Zr1 74.9(4) . .
C2 C3 Zr1 73.3(4) . .
C4 C3 H3 125.0 . .
C2 C3 H3 125.0 . .
Zr1 C3 H3 118.5 . .
C3 C4 C5 106.6(6) . .
C3 C4 C10 126.3(6) . .
C5 C4 C10 125.3(6) . .
C3 C4 Zr1 74.5(4) . .
C5 C4 Zr1 68.6(4) . .
C10 C4 Zr1 133.6(4) . .
C4 C5 C1 108.0(6) . .
C4 C5 Zr1 79.8(4) . .
C1 C5 Zr1 73.9(4) . .
C4 C5 H5 126.0 . .
C1 C5 H5 126.0 . .
Zr1 C5 H5 112.7 . .
C2 C6 C9 106.9(6) . .
C2 C6 C7 112.3(6) . .
C9 C6 C7 110.7(6) . .
C2 C6 C8 113.5(6) . .
C9 C6 C8 106.2(6) . .
C7 C6 C8 107.2(6) . .
C6 C7 H7A 109.5 . .
C6 C7 H7B 109.5 . .
H7A C7 H7B 109.5 . .
C6 C7 H7C 109.5 . .
H7A C7 H7C 109.5 . .
H7B C7 H7C 109.5 . .
C6 C8 H8A 109.5 . .
C6 C8 H8B 109.5 . .
H8A C8 H8B 109.5 . .
C6 C8 H8C 109.5 . .
H8A C8 H8C 109.5 . .
H8B C8 H8C 109.5 . .
C6 C9 H9A 109.5 . .
C6 C9 H9B 109.5 . .
H9A C9 H9B 109.5 . .
C6 C9 H9C 109.5 . .
H9A C9 H9C 109.5 . .
H9B C9 H9C 109.5 . .
C4 C10 C11 112.6(6) . .
C4 C10 C13 111.9(6) . .
C11 C10 C13 108.5(6) . .
C4 C10 C12 107.9(6) . .
C11 C10 C12 107.5(6) . .
C13 C10 C12 108.4(6) . .
C10 C11 H11A 109.5 . .
C10 C11 H11B 109.5 . .
H11A C11 H11B 109.5 . .
C10 C11 H11C 109.5 . .
H11A C11 H11C 109.5 . .
H11B C11 H11C 109.5 . .
C10 C12 H12A 109.5 . .
C10 C12 H12B 109.5 . .
H12A C12 H12B 109.5 . .
C10 C12 H12C 109.5 . .
H12A C12 H12C 109.5 . .
H12B C12 H12C 109.5 . .
C10 C13 H13A 109.5 . .
C10 C13 H13B 109.5 . .
H13A C13 H13B 109.5 . .
C10 C13 H13C 109.5 . .
H13A C13 H13C 109.5 . .
H13B C13 H13C 109.5 . .
C15 C14 C18 108.3(6) . .
C15 C14 Zr1 79.5(4) . .
C18 C14 Zr1 73.5(4) . .
C15 C14 H14 125.8 . .
C18 C14 H14 125.8 . .
Zr1 C14 H14 113.4 . .
C16 C15 C14 106.5(6) . .
C16 C15 C19 124.3(7) . .
C14 C15 C19 127.6(7) . .
C16 C15 Zr1 74.1(4) . .
C14 C15 Zr1 69.3(4) . .
C19 C15 Zr1 132.6(5) . .
C15 C16 C17 111.1(6) . .
C15 C16 Zr1 75.7(4) . .
C17 C16 Zr1 73.5(4) . .
C15 C16 H16 124.5 . .
C17 C16 H16 124.5 . .
Zr1 C16 H16 118.0 . .
C18 C17 C16 104.9(7) . .
C18 C17 C23 126.2(7) . .
C16 C17 C23 127.5(7) . .
C18 C17 Zr1 70.4(4) . .
C16 C17 Zr1 75.1(4) . .
C23 C17 Zr1 129.2(5) . .
C17 C18 C14 109.1(6) . .
C17 C18 Zr1 78.0(4) . .
C14 C18 Zr1 73.9(4) . .
C17 C18 H18 125.5 . .
C14 C18 H18 125.5 . .
Zr1 C18 H18 114.7 . .
C22 C19 C15 111.9(7) . .
C22 C19 C20 109.6(7) . .
C15 C19 C20 112.5(7) . .
C22 C19 C21 107.7(7) . .
C15 C19 C21 106.2(6) . .
C20 C19 C21 108.7(7) . .
C19 C20 H20A 109.5 . .
C19 C20 H20B 109.5 . .
H20A C20 H20B 109.5 . .
C19 C20 H20C 109.5 . .
H20A C20 H20C 109.5 . .
H20B C20 H20C 109.5 . .
C19 C21 H21A 109.5 . .
C19 C21 H21B 109.5 . .
H21A C21 H21B 109.5 . .
C19 C21 H21C 109.5 . .
H21A C21 H21C 109.5 . .
H21B C21 H21C 109.5 . .
C19 C22 H22A 109.5 . .
C19 C22 H22B 109.5 . .
H22A C22 H22B 109.5 . .
C19 C22 H22C 109.5 . .
H22A C22 H22C 109.5 . .
H22B C22 H22C 109.5 . .
C25 C23 C17 109.7(7) . .
C25 C23 C26 108.7(7) . .
C17 C23 C26 112.2(7) . .
C25 C23 C24 107.7(7) . .
C17 C23 C24 109.0(7) . .
C26 C23 C24 109.3(7) . .
C23 C24 H24A 109.5 . .
C23 C24 H24B 109.5 . .
H24A C24 H24B 109.5 . .
C23 C24 H24C 109.5 . .
H24A C24 H24C 109.5 . .
H24B C24 H24C 109.5 . .
C23 C25 H25A 109.5 . .
C23 C25 H25B 109.5 . .
H25A C25 H25B 109.5 . .
C23 C25 H25C 109.5 . .
H25A C25 H25C 109.5 . .
H25B C25 H25C 109.5 . .
C23 C26 H26A 109.5 . .
C23 C26 H26B 109.5 . .
H26A C26 H26B 109.5 . .
C23 C26 H26C 109.5 . .
H26A C26 H26C 109.5 . .
H26B C26 H26C 109.5 . .
O2 C27 Rh2 144.5(5) . .
O2 C27 Rh1 129.0(5) . .
Rh2 C27 Rh1 86.4(3) . .
O1 C28 Rh2 144.7(5) . .
O1 C28 Rh1 129.4(5) . .
Rh2 C28 Rh1 85.9(3) . .
P2 C29 P1 115.4(3) . .
P2 C29 H29A 108.4 . .
P1 C29 H29A 108.4 . .
P2 C29 H29B 108.4 . .
P1 C29 H29B 108.4 . .
H29A C29 H29B 107.5 . .
C35 C30 C31 117.8(6) . .
C35 C30 P1 119.7(5) . .
C31 C30 P1 122.5(5) . .
C32 C31 C30 120.9(6) . .
C32 C31 H31 119.6 . .
C30 C31 H31 119.6 . .
C31 C32 C33 120.0(7) . .
C31 C32 H32 120.0 . .
C33 C32 H32 120.0 . .
C34 C33 C32 119.7(7) . .
C34 C33 H33 120.2 . .
C32 C33 H33 120.2 . .
C33 C34 C35 121.6(7) . .
C33 C34 H34 119.2 . .
C35 C34 H34 119.2 . .
C34 C35 C30 120.1(7) . .
C34 C35 H35 119.9 . .
C30 C35 H35 119.9 . .
C41 C36 C37 119.0(6) . .
C41 C36 P1 121.4(5) . .
C37 C36 P1 119.5(5) . .
C38 C37 C36 120.2(7) . .
C38 C37 H37 119.9 . .
C36 C37 H37 119.9 . .
C39 C38 C37 121.3(8) . .
C39 C38 H38 119.3 . .
C37 C38 H38 119.3 . .
C40 C39 C38 119.7(8) . .
C40 C39 H39 120.2 . .
C38 C39 H39 120.2 . .
C39 C40 C41 120.6(8) . .
C39 C40 H40 119.7 . .
C41 C40 H40 119.7 . .
C36 C41 C40 119.1(7) . .
C36 C41 H41 120.5 . .
C40 C41 H41 120.5 . .
C43 C42 C47 117.9(7) . .
C43 C42 P2 120.1(5) . .
C47 C42 P2 121.9(5) . .
C44 C43 C42 121.1(7) . .
C44 C43 H43 119.5 . .
C42 C43 H43 119.5 . .
C45 C44 C43 120.8(8) . .
C45 C44 H44 119.6 . .
C43 C44 H44 119.6 . .
C44 C45 C46 120.3(8) . .
C44 C45 H45 119.8 . .
C46 C45 H45 119.8 . .
C47 C46 C45 119.2(8) . .
C47 C46 H46 120.4 . .
C45 C46 H46 120.4 . .
C46 C47 C42 120.7(7) . .
C46 C47 H47 119.7 . .
C42 C47 H47 119.7 . .
C53 C48 C49 117.8(6) . .
C53 C48 P2 120.5(5) . .
C49 C48 P2 121.4(5) . .
C50 C49 C48 119.3(7) . .
C50 C49 H49 120.4 . .
C48 C49 H49 120.4 . .
C51 C50 C49 121.7(7) . .
C51 C50 H50 119.1 . .
C49 C50 H50 119.1 . .
C50 C51 C52 119.7(7) . .
C50 C51 H51 120.1 . .
C52 C51 H51 120.1 . .
C51 C52 C53 120.5(7) . .
C51 C52 H52 119.7 . .
C53 C52 H52 119.7 . .
C48 C53 C52 120.7(7) . .
C48 C53 H53 119.6 . .
C52 C53 H53 119.6 . .
P4 C54 P3 94.5(3) . .
P4 C54 H54A 112.8 . .
P3 C54 H54A 112.8 . .
P4 C54 H54B 112.8 . .
P3 C54 H54B 112.8 . .
H54A C54 H54B 110.3 . .
C56 C55 C60 118.4(7) . .
C56 C55 P3 121.1(6) . .
C60 C55 P3 120.5(6) . .
C55 C56 C57 122.2(8) . .
C55 C56 H56 118.9 . .
C57 C56 H56 118.9 . .
C58 C57 C56 119.3(8) . .
C58 C57 H57 120.3 . .
C56 C57 H57 120.3 . .
C57 C58 C59 119.2(8) . .
C57 C58 H58 120.4 . .
C59 C58 H58 120.4 . .
C58 C59 C60 121.5(8) . .
C58 C59 H59 119.2 . .
C60 C59 H59 119.2 . .
C59 C60 C55 119.4(8) . .
C59 C60 H60 120.3 . .
C55 C60 H60 120.3 . .
C62 C61 C66 118.5(7) . .
C62 C61 P3 122.9(6) . .
C66 C61 P3 118.5(6) . .
C63 C62 C61 121.2(8) . .
C63 C62 H62 119.4 . .
C61 C62 H62 119.4 . .
C62 C63 C64 120.1(8) . .
C62 C63 H63 119.9 . .
C64 C63 H63 119.9 . .
C65 C64 C63 119.5(8) . .
C65 C64 H64 120.3 . .
C63 C64 H64 120.3 . .
C64 C65 C66 120.2(8) . .
C64 C65 H65 119.9 . .
C66 C65 H65 119.9 . .
C61 C66 C65 120.5(8) . .
C61 C66 H66 119.7 . .
C65 C66 H66 119.7 . .
C68 C67 C72 120.6(7) . .
C68 C67 P4 120.3(6) . .
C72 C67 P4 118.9(6) . .
C67 C68 C69 119.4(8) . .
C67 C68 H68 120.3 . .
C69 C68 H68 120.3 . .
C68 C69 C70 120.9(8) . .
C68 C69 H69 119.5 . .
C70 C69 H69 119.5 . .
C71 C70 C69 120.3(8) . .
C71 C70 H70 119.9 . .
C69 C70 H70 119.9 . .
C70 C71 C72 119.3(8) . .
C70 C71 H71 120.3 . .
C72 C71 H71 120.3 . .
C67 C72 C71 119.4(8) . .
C67 C72 H72 120.3 . .
C71 C72 H72 120.3 . .
C74 C73 C78 119.3(7) . .
C74 C73 P4 117.7(6) . .
C78 C73 P4 122.9(6) . .
C73 C74 C75 120.7(8) . .
C73 C74 H74 119.7 . .
C75 C74 H74 119.7 . .
C76 C75 C74 119.5(9) . .
C76 C75 H75 120.3 . .
C74 C75 H75 120.3 . .
C75 C76 C77 120.2(8) . .
C75 C76 H76 119.9 . .
C77 C76 H76 119.9 . .
C76 C77 C78 120.4(8) . .
C76 C77 H77 119.8 . .
C78 C77 H77 119.8 . .
C73 C78 C77 120.0(8) . .
C73 C78 H78 120.0 . .
C77 C78 H78 120.0 . .
C84 C80 C83 65.6(8) 2_667 2_667
C84 C80 C82 129.1(13) 2_667 2_667
C83 C80 C82 65.1(8) 2_667 2_667
C84 C80 C81 58.1(7) 2_667 .
C83 C80 C81 123.7(10) 2_667 .
C82 C80 C81 166.0(16) 2_667 .
C84 C80 C81 167.9(17) 2_667 2_667
C83 C80 C81 122.1(10) 2_667 2_667
C82 C80 C81 57.1(6) 2_667 2_667
C81 C80 C81 113.5(10) . 2_667
C84 C80 C80 114.4(12) 2_667 2_667
C83 C80 C80 172(2) 2_667 2_667
C82 C80 C80 112.7(12) 2_667 2_667
C81 C80 C80 56.9(7) . 2_667
C81 C80 C80 56.5(7) 2_667 2_667
C82 C81 C84 178.3(16) . 2_667
C82 C81 C80 123.5(11) . .
C84 C81 C80 56.6(8) 2_667 .
C82 C81 C80 58.0(8) . 2_667
C84 C81 C80 122.4(10) 2_667 2_667
C80 C81 C80 66.5(10) . 2_667
C81 C82 C80 64.9(7) . 2_667
C81 C82 C83 121.5(9) . .
C80 C82 C83 56.7(7) 2_667 .
C80 C83 C84 56.8(8) 2_667 .
C80 C83 C82 58.2(8) 2_667 .
C84 C83 C82 113.8(9) . .
C80 C84 C81 65.3(7) 2_667 2_667
C80 C84 C83 57.5(7) 2_667 .
C81 C84 C83 122.8(9) 2_667 .
C86 C85 C90 120.0 . .
C86 C85 C91 133.7(19) . .
C90 C85 C91 105.9(19) . .
C98 C92 C93 121(2) . .
C98 C92 C97 119(2) . .

loop_
_geom_bond_atom_site_label_1
_geom_bond_atom_site_label_2
_geom_bond_distance
_geom_bond_site_symmetry_2
Zr1 S2 2.4245(18) .
Zr1 S1 2.4329(18) .
Zr1 C5 2.529(6) .
Zr1 C1 2.537(6) .
Zr1 C18 2.542(6) .
Zr1 C14 2.548(7) .
Zr1 C17 2.638(7) .
Zr1 C2 2.641(6) .
Zr1 C16 2.658(7) .
Zr1 C3 2.668(7) .
Zr1 C4 2.674(6) .
Zr1 C15 2.678(7) .
Rh1 C27 2.040(7) .
Rh1 C28 2.062(7) .
Rh1 P1 2.3075(18) .
Rh1 S1 2.3099(17) .
Rh1 S2 2.4097(18) .
Rh1 Rh2 2.7611(7) .
Rh2 C28 1.989(7) .
Rh2 C27 1.993(7) .
Rh2 P3 2.3313(18) .
Rh2 P4 2.3354(19) .
Rh2 P2 2.3532(19) .
P1 C30 1.815(7) .
P1 C36 1.828(7) .
P1 C29 1.850(6) .
P2 C29 1.823(6) .
P2 C42 1.828(7) .
P2 C48 1.832(7) .
P3 C55 1.816(7) .
P3 C61 1.816(8) .
P3 C54 1.834(7) .
P4 C67 1.828(8) .
P4 C54 1.829(7) .
P4 C73 1.831(7) .
O1 C28 1.157(8) .
O2 C27 1.154(8) .
C1 C2 1.405(9) .
C1 C5 1.430(9) .
C1 H1 0.9500 .
C2 C3 1.432(9) .
C2 C6 1.506(9) .
C3 C4 1.411(9) .
C3 H3 0.9500 .
C4 C5 1.421(9) .
C4 C10 1.510(9) .
C5 H5 0.9500 .
C6 C9 1.539(9) .
C6 C7 1.541(10) .
C6 C8 1.555(9) .
C7 H7A 0.9800 .
C7 H7B 0.9800 .
C7 H7C 0.9800 .
C8 H8A 0.9800 .
C8 H8B 0.9800 .
C8 H8C 0.9800 .
C9 H9A 0.9800 .
C9 H9B 0.9800 .
C9 H9C 0.9800 .
C10 C11 1.512(10) .
C10 C13 1.534(10) .
C10 C12 1.541(9) .
C11 H11A 0.9800 .
C11 H11B 0.9800 .
C11 H11C 0.9800 .
C12 H12A 0.9800 .
C12 H12B 0.9800 .
C12 H12C 0.9800 .
C13 H13A 0.9800 .
C13 H13B 0.9800 .
C13 H13C 0.9800 .
C14 C15 1.411(9) .
C14 C18 1.426(10) .
C14 H14 0.9500 .
C15 C16 1.394(10) .
C15 C19 1.519(10) .
C16 C17 1.435(10) .
C16 H16 0.9500 .
C17 C18 1.412(9) .
C17 C23 1.503(11) .
C18 H18 0.9500 .
C19 C22 1.515(11) .
C19 C20 1.532(12) .
C19 C21 1.536(11) .
C20 H20A 0.9800 .
C20 H20B 0.9800 .
C20 H20C 0.9800 .
C21 H21A 0.9800 .
C21 H21B 0.9800 .
C21 H21C 0.9800 .
C22 H22A 0.9800 .
C22 H22B 0.9800 .
C22 H22C 0.9800 .
C23 C25 1.500(11) .
C23 C26 1.510(11) .
C23 C24 1.528(10) .
C24 H24A 0.9800 .
C24 H24B 0.9800 .
C24 H24C 0.9800 .
C25 H25A 0.9800 .
C25 H25B 0.9800 .
C25 H25C 0.9800 .
C26 H26A 0.9800 .
C26 H26B 0.9800 .
C26 H26C 0.9800 .
C29 H29A 0.9900 .
C29 H29B 0.9900 .
C30 C35 1.394(9) .
C30 C31 1.398(9) .
C31 C32 1.370(10) .
C31 H31 0.9500 .
C32 C33 1.383(10) .
C32 H32 0.9500 .
C33 C34 1.347(10) .
C33 H33 0.9500 .
C34 C35 1.373(10) .
C34 H34 0.9500 .
C35 H35 0.9500 .
C36 C41 1.379(9) .
C36 C37 1.388(10) .
C37 C38 1.381(9) .
C37 H37 0.9500 .
C38 C39 1.365(10) .
C38 H38 0.9500 .
C39 C40 1.348(11) .
C39 H39 0.9500 .
C40 C41 1.434(10) .
C40 H40 0.9500 .
C41 H41 0.9500 .
C42 C43 1.376(9) .
C42 C47 1.407(10) .
C43 C44 1.368(10) .
C43 H43 0.9500 .
C44 C45 1.356(11) .
C44 H44 0.9500 .
C45 C46 1.383(11) .
C45 H45 0.9500 .
C46 C47 1.379(10) .
C46 H46 0.9500 .
C47 H47 0.9500 .
C48 C53 1.375(10) .
C48 C49 1.402(9) .
C49 C50 1.389(10) .
C49 H49 0.9500 .
C50 C51 1.335(11) .
C50 H50 0.9500 .
C51 C52 1.356(10) .
C51 H51 0.9500 .
C52 C53 1.388(10) .
C52 H52 0.9500 .
C53 H53 0.9500 .
C54 H54A 0.9900 .
C54 H54B 0.9900 .
C55 C56 1.357(10) .
C55 C60 1.394(10) .
C56 C57 1.383(10) .
C56 H56 0.9500 .
C57 C58 1.368(11) .
C57 H57 0.9500 .
C58 C59 1.368(12) .
C58 H58 0.9500 .
C59 C60 1.375(11) .
C59 H59 0.9500 .
C60 H60 0.9500 .
C61 C62 1.378(10) .
C61 C66 1.382(10) .
C62 C63 1.358(12) .
C62 H62 0.9500 .
C63 C64 1.393(12) .
C63 H63 0.9500 .
C64 C65 1.358(11) .
C64 H64 0.9500 .
C65 C66 1.385(11) .
C65 H65 0.9500 .
C66 H66 0.9500 .
C67 C68 1.378(10) .
C67 C72 1.393(10) .
C68 C69 1.381(11) .
C68 H68 0.9500 .
C69 C70 1.381(12) .
C69 H69 0.9500 .
C70 C71 1.381(12) .
C70 H70 0.9500 .
C71 C72 1.406(12) .
C71 H71 0.9500 .
C72 H72 0.9500 .
C73 C74 1.364(10) .
C73 C78 1.371(10) .
C74 C75 1.393(10) .
C74 H74 0.9500 .
C75 C76 1.356(12) .
C75 H75 0.9500 .
C76 C77 1.364(13) .
C76 H76 0.9500 .
C77 C78 1.381(11) .
C77 H77 0.9500 .
C78 H78 0.9500 .
C80 C84 1.318(18) 2_667
C80 C83 1.328(13) 2_667
C80 C82 1.350(18) 2_667
C80 C81 1.434(12) .
C80 C81 1.440(12) 2_667
C80 C80 1.58(3) 2_667
C81 C82 1.336(11) .
C81 C84 1.341(11) 2_667
C81 C80 1.440(12) 2_667
C82 C80 1.350(18) 2_667
C82 C83 1.441(13) .
C83 C80 1.328(13) 2_667
C83 C84 1.435(13) .
C84 C80 1.318(18) 2_667
C84 C81 1.341(11) 2_667
C85 C86 1.3950 .
C85 C90 1.3951 .
C85 C91 1.467(18) .
C92 C98 1.23(3) .
